data_7153643
loop_
_publ_author_name
'Lebraud, Honorine'
'Coxon, Christopher R.'
'Archard, Victoria S.'
'Bawn, Carlo M.'
'Carbain, Benoit'
'Matheson, Christopher J.'
'Turner, David M.'
'Cano, Celine'
'Griffin, Roger J.'
'Hardcastle, Ian R.'
'Baisch, Ulrich'
'Harrington, Ross W.'
'Golding, Bernard T.'

_publ_section_title
;
 Model system for irreversible inhibition of Nek2: thiol addition to
 ethynylpurines and related substituted heterocycles.
;
_journal_issue 1
_journal_name_full 'Organic &amp; biomolecular chemistry'
_journal_page_first 141
_journal_page_last 148
_journal_paper_doi 10.1039/c3ob41806e
_journal_volume 12
_journal_year 2014
_chemical_formula_moiety 'C16 H14 N6 O'
_chemical_formula_sum 'C16 H14 N6 O'
_chemical_formula_weight 306.33
_chemical_name_systematic 2-(3-((6-Ethynyl-9-methyl-9H-purin-2-yl)amino)phenyl)acetamide
_space_group_crystal_system monoclinic
_space_group_IT_number 14
_space_group_name_Hall '-P 2ybc'
_space_group_name_H-M_alt 'P 1 21/c 1'
_symmetry_space_group_name_Hall '-P 2ybc'
_symmetry_space_group_name_H-M 'P 1 21/c 1'
_atom_sites_solution_hydrogens mixed
_atom_sites_solution_primary direct
_audit_creation_date 2013-07-11
_audit_creation_method
;
  Olex2 1.2
  (compiled Apr 23 2013 17:54:37, GUI svn.r4466)
;
_cell_angle_alpha 90
_cell_angle_beta 105.57(2)
_cell_angle_gamma 90
_cell_formula_units_Z 4
_cell_length_a 20.838(4)
_cell_length_b 4.7845(9)
_cell_length_c 14.873(4)
_cell_measurement_reflns_used 1593
_cell_measurement_temperature 150.15
_cell_measurement_theta_max 60.7430
_cell_measurement_theta_min 2.1980
_cell_volume 1428.4(6)
_computing_cell_refinement
;
CrysAlisPro, Agilent Technologies,
Version 1.171.36.28 (release 01-02-2013 CrysAlis171 .NET)
(compiled Feb  1 2013,16:14:44)
;
_computing_data_collection
;
CrysAlisPro, Agilent Technologies,
Version 1.171.36.28 (release 01-02-2013 CrysAlis171 .NET)
(compiled Feb  1 2013,16:14:44)
;
_computing_data_reduction
;
CrysAlisPro, Agilent Technologies,
Version 1.171.36.28 (release 01-02-2013 CrysAlis171 .NET)
(compiled Feb  1 2013,16:14:44)
;
_computing_molecular_graphics
;
O. V. Dolomanov, L. J. Bourhis, R. J. Gildea, J. A. K. Howard and H. Puschmann,
OLEX2: a complete structure solution, refinement and analysis program.
J. Appl. Cryst. (2009). 42, 339-341.
;
_computing_publication_material
;
O. V. Dolomanov, L. J. Bourhis, R. J. Gildea, J. A. K. Howard and H. Puschmann,
OLEX2: a complete structure solution, refinement and analysis program.
J. Appl. Cryst. (2009). 42, 339-341.
;
_computing_structure_refinement
;
SHELXL, G.M. Sheldrick, Acta Cryst.
(2008). A64, 112-122
;
_computing_structure_solution
;
SHELXS, G.M. Sheldrick, Acta Cryst.
(2008). A64, 112-122
;
_diffrn_ambient_temperature 150.15
_diffrn_detector_area_resol_mean 10.3968
_diffrn_measured_fraction_theta_full 0.9991
_diffrn_measured_fraction_theta_max 0.9757
_diffrn_measurement_details
;
  1 omega  -24.00   13.00   1.0000   30.0000
omega____ theta____ kappa____ phi______ frames
    -       -1.9244  -99.0000   90.0000 37

  2 omega    9.00   50.00   1.0000   30.0000
omega____ theta____ kappa____ phi______ frames
    -       -1.9244 -119.0000  130.0000 41

  3 omega   39.00   78.00   1.0000   30.0000
omega____ theta____ kappa____ phi______ frames
    -        1.9244   38.0000  -90.0000 39

  4 omega  -24.00   14.00   1.0000   30.0000
omega____ theta____ kappa____ phi______ frames
    -        1.9244   38.0000  -90.0000 38

  5 omega  -22.00   43.00   1.0000   30.0000
omega____ theta____ kappa____ phi______ frames
    -        1.9244  -99.0000  -90.0000 65

  6 omega -120.00  -75.00   1.0000   30.0000
omega____ theta____ kappa____ phi______ frames
    -      -77.0000  125.0000  150.0000 45

  7 omega -111.00  -86.00   1.0000   30.0000
omega____ theta____ kappa____ phi______ frames
    -      -77.0000  125.0000    0.0000 25

  8 omega -126.00 -100.00   1.0000   30.0000
omega____ theta____ kappa____ phi______ frames
    -      -77.0000 -119.0000  -34.0000 26

  9 omega  -25.00    1.00   1.0000   30.0000
omega____ theta____ kappa____ phi______ frames
    -      -77.0000   30.0000  -60.0000 26

 10 omega    8.00   69.00   1.0000   30.0000
omega____ theta____ kappa____ phi______ frames
    -       84.6158  -30.0000  -30.0000 61

 11 omega   66.00  156.00   1.0000   30.0000
omega____ theta____ kappa____ phi______ frames
    -       84.6158   30.0000 -120.0000 90

 12 omega   31.00  110.00   1.0000   30.0000
omega____ theta____ kappa____ phi______ frames
    -       84.6158  -77.0000 -150.0000 79

 13 omega   22.00  112.00   1.0000   30.0000
omega____ theta____ kappa____ phi______ frames
    -       84.6158  -77.0000  -30.0000 90

 14 omega   35.00   75.00   1.0000   30.0000
omega____ theta____ kappa____ phi______ frames
    -       84.6158  -45.0000  120.0000 40

 15 omega   54.00  154.00   1.0000   30.0000
omega____ theta____ kappa____ phi______ frames
    -       84.6158   30.0000  -30.0000 100

 16 omega   23.00   91.00   1.0000   30.0000
omega____ theta____ kappa____ phi______ frames
    -       84.6158 -125.0000 -180.0000 68

 17 omega   20.00   75.00   1.0000   30.0000
omega____ theta____ kappa____ phi______ frames
    -       84.6158  -45.0000   30.0000 55
;
_diffrn_measurement_device_type 'Xcalibur, Atlas, Gemini ultra'
_diffrn_measurement_method '\w scans'
_diffrn_orient_matrix_UB_11 0.0418686000
_diffrn_orient_matrix_UB_12 0.0503992000
_diffrn_orient_matrix_UB_13 -0.0695718000
_diffrn_orient_matrix_UB_21 -0.0125630000
_diffrn_orient_matrix_UB_22 -0.3036234000
_diffrn_orient_matrix_UB_23 -0.0347209000
_diffrn_orient_matrix_UB_31 -0.0629668000
_diffrn_orient_matrix_UB_32 0.0943605000
_diffrn_orient_matrix_UB_33 -0.0745111000
_diffrn_radiation_monochromator mirror
_diffrn_radiation_type 'Cu K\a'
_diffrn_radiation_wavelength 1.5418
_diffrn_reflns_av_R_equivalents 0.0540
_diffrn_reflns_av_unetI/netI 0.0565
_diffrn_reflns_Laue_measured_fraction_full 0.862
_diffrn_reflns_Laue_measured_fraction_max 0.976
_diffrn_reflns_limit_h_max 23
_diffrn_reflns_limit_h_min -23
_diffrn_reflns_limit_k_max 5
_diffrn_reflns_limit_k_min -5
_diffrn_reflns_limit_l_max 14
_diffrn_reflns_limit_l_min -16
_diffrn_reflns_number 7158
_diffrn_reflns_point_group_measured_fraction_full 0.862
_diffrn_reflns_point_group_measured_fraction_max 0.976
_diffrn_reflns_theta_full 67.684
_diffrn_reflns_theta_max 62.424
_diffrn_reflns_theta_min 2.201
_diffrn_source 'Enhance Ultra (Cu) X-ray Source'
_exptl_absorpt_coefficient_mu 0.781
_exptl_absorpt_correction_T_max 0.971
_exptl_absorpt_correction_T_min 0.862
_exptl_absorpt_correction_type analytical
_exptl_absorpt_process_details
;
CrysAlisPro, Agilent Technologies,
Version 1.171.36.28 (release 01-02-2013 CrysAlis171 .NET)
(compiled Feb  1 2013,16:14:44)
Analytical numeric absorption correction using a multifaceted crystal
            model based on expressions derived by R.C. Clark & J.S. Reid.
(Clark, R. C. & Reid, J. S. (1995). Acta Cryst. A51, 887-897)
;
_exptl_crystal_colour 'clear yellow'
_exptl_crystal_colour_lustre clear
_exptl_crystal_colour_primary yellow
_exptl_crystal_density_diffrn 1.425
_exptl_crystal_description plate
_exptl_crystal_F_000 640
_exptl_crystal_size_max 0.2948
_exptl_crystal_size_mid 0.1308
_exptl_crystal_size_min 0.0371
_refine_diff_density_max 0.200
_refine_diff_density_min -0.273
_refine_diff_density_rms 0.053
_refine_ls_extinction_method none
_refine_ls_goodness_of_fit_ref 1.087
_refine_ls_hydrogen_treatment mixed
_refine_ls_matrix_type full
_refine_ls_number_parameters 225
_refine_ls_number_reflns 2226
_refine_ls_number_restraints 0
_refine_ls_restrained_S_all 1.087
_refine_ls_R_factor_all 0.0947
_refine_ls_R_factor_gt 0.0559
_refine_ls_shift/su_max 0.000
_refine_ls_shift/su_mean 0.000
_refine_ls_structure_factor_coef Fsqd
_refine_ls_weighting_details 'w=1/[\s^2^(Fo^2^)+(0.0811P)^2^+0.0035P] where P=(Fo^2^+2Fc^2^)/3'
_refine_ls_weighting_scheme calc
_refine_ls_wR_factor_gt 0.1360
_refine_ls_wR_factor_ref 0.1575
_reflns_Friedel_coverage 0.000
_reflns_number_gt 1481
_reflns_number_total 2226
_reflns_threshold_expression 'I > 2\s(I)'
_cod_data_source_file c3ob41806e.txt
_cod_data_source_block rjg120010new
_cod_original_cell_volume 1428.3(6)
_cod_database_code 7153643
_chemical_oxdiff_formula 'C16 H14 N6 O1'
_reflns_odcompleteness_completeness 99.91
_reflns_odcompleteness_iscentric 1
_reflns_odcompleteness_theta 58.86
_olex2_refinement_description
;
1. Fixed Uiso
 At 1.2 times of:
  All C(H) groups, All C(H,H) groups
 At 1.5 times of:
  All C(H,H,H) groups
2.a Secondary CH2 refined with riding coordinates:
 C2(H2A,H2B)
2.b Aromatic/amide H refined with riding coordinates:
 C4(H4), C5(H5), C6(H6), C8(H8), C13(H13)
2.c Idealised Me refined as rotating group:
 C14(H14A,H14B,H14C)
;
_shelx_space_group_comment
;
The symmetry employed for this shelxl refinement is uniquely defined
by the following loop, which should always be used as a source of
symmetry information in preference to the above space-group names.
They are only intended as comments.
;
_shelxl_version_number 2013-3

loop_
_space_group_symop_operation_xyz
'x, y, z'
'-x, y+1/2, -z+1/2'
'-x, -y, -z'
'x, -y-1/2, z-1/2'

loop_
_atom_site_label
_atom_site_type_symbol
_atom_site_fract_x
_atom_site_fract_y
_atom_site_fract_z
_atom_site_U_iso_or_equiv
_atom_site_adp_type
_atom_site_occupancy
_atom_site_site_symmetry_order
_atom_site_calc_flag
_atom_site_refinement_flags_posn
_atom_site_refinement_flags_adp
O O 0.16670(12) 0.5050(5) 0.70285(16) 0.0444(7) Uani 1 1 d . .
N1 N 0.21558(16) 0.0834(7) 0.7265(2) 0.0446(8) Uani 1 1 d . .
H1A H 0.240(2) 0.140(9) 0.786(3) 0.086(16) Uiso 1 1 d . .
H1B H 0.2090(18) -0.091(8) 0.711(3) 0.052(12) Uiso 1 1 d . .
N2 N 0.20543(13) 0.8190(6) 0.39772(19) 0.0364(7) Uani 1 1 d . .
H2 H 0.1938(16) 0.908(7) 0.338(3) 0.044(10) Uiso 1 1 d . .
N3 N 0.28660(12) 0.7662(5) 0.53953(17) 0.0335(7) Uani 1 1 d . .
N4 N 0.29786(13) 1.0966(5) 0.42069(18) 0.0333(7) Uani 1 1 d . .
N5 N 0.38262(12) 0.7558(6) 0.67242(18) 0.0343(7) Uani 1 1 d . .
N6 N 0.44645(13) 1.0806(5) 0.62781(19) 0.0360(7) Uani 1 1 d . .
C1 C 0.16916(16) 0.2585(7) 0.6784(2) 0.0367(8) Uani 1 1 d . .
C2 C 0.11893(17) 0.1433(7) 0.5935(2) 0.0421(9) Uani 1 1 d . .
H2A H 0.0753 0.1260 0.6078 0.051 Uiso 1 1 calc R U
H2B H 0.1331 -0.0467 0.5806 0.051 Uiso 1 1 calc R U
C3 C 0.11009(17) 0.3208(7) 0.5063(2) 0.0378(9) Uani 1 1 d . .
C4 C 0.04948(18) 0.3287(7) 0.4396(3) 0.0476(10) Uani 1 1 d . .
H4 H 0.0127 0.2260 0.4486 0.057 Uiso 1 1 calc R U
C5 C 0.04242(18) 0.4871(8) 0.3592(3) 0.0500(10) Uani 1 1 d . .
H5 H 0.0011 0.4876 0.3125 0.060 Uiso 1 1 calc R U
C6 C 0.09465(16) 0.6425(7) 0.3470(2) 0.0430(9) Uani 1 1 d . .
H6 H 0.0892 0.7510 0.2920 0.052 Uiso 1 1 calc R U
C7 C 0.15571(16) 0.6428(7) 0.4147(2) 0.0346(8) Uani 1 1 d . .
C8 C 0.16292(16) 0.4757(7) 0.4922(2) 0.0358(8) Uani 1 1 d . .
H8 H 0.2050 0.4663 0.5371 0.043 Uiso 1 1 calc R U
C9 C 0.26538(15) 0.8943(7) 0.4554(2) 0.0338(8) Uani 1 1 d . .
C10 C 0.34651(15) 0.8530(7) 0.5874(2) 0.0329(8) Uani 1 1 d . .
C11 C 0.38585(15) 1.0527(7) 0.5602(2) 0.0331(8) Uani 1 1 d . .
C12 C 0.35841(16) 1.1757(6) 0.4732(2) 0.0333(8) Uani 1 1 d . .
C13 C 0.44110(15) 0.8999(7) 0.6918(2) 0.0360(8) Uani 1 1 d . .
H13 H 0.4755 0.8716 0.7477 0.043 Uiso 1 1 calc R U
C14 C 0.36004(16) 0.5482(7) 0.7293(2) 0.0402(9) Uani 1 1 d . .
H14A H 0.3323 0.4085 0.6885 0.060 Uiso 1 1 calc R U
H14B H 0.3339 0.6408 0.7665 0.060 Uiso 1 1 calc R U
H14C H 0.3987 0.4561 0.7710 0.060 Uiso 1 1 calc R U
C15 C 0.39488(17) 1.3855(7) 0.4394(2) 0.0358(8) Uani 1 1 d . .
C16 C 0.43148(19) 1.5542(8) 0.4211(2) 0.0426(9) Uani 1 1 d . .
H16 H 0.462(2) 1.687(9) 0.411(3) 0.084(16) Uiso 1 1 d . .

loop_
_atom_site_aniso_label
_atom_site_aniso_U_11
_atom_site_aniso_U_22
_atom_site_aniso_U_33
_atom_site_aniso_U_23
_atom_site_aniso_U_13
_atom_site_aniso_U_12
O 0.0550(16) 0.0326(14) 0.0409(14) -0.0012(11) 0.0048(11) -0.0010(11)
N1 0.047(2) 0.0340(19) 0.049(2) -0.0027(16) 0.0077(16) 0.0014(16)
N2 0.0333(16) 0.0411(17) 0.0296(16) 0.0040(13) -0.0008(12) -0.0058(13)
N3 0.0316(16) 0.0341(16) 0.0319(15) 0.0014(12) 0.0037(12) -0.0046(13)
N4 0.0321(15) 0.0329(15) 0.0337(15) -0.0004(12) 0.0067(12) -0.0029(13)
N5 0.0315(15) 0.0329(15) 0.0361(15) 0.0033(12) 0.0048(12) -0.0015(13)
N6 0.0279(15) 0.0383(16) 0.0384(16) 0.0008(13) 0.0029(12) -0.0044(13)
C1 0.040(2) 0.0308(19) 0.0398(19) 0.0003(16) 0.0107(16) -0.0080(17)
C2 0.043(2) 0.036(2) 0.046(2) -0.0011(16) 0.0096(17) -0.0107(16)
C3 0.038(2) 0.0316(18) 0.041(2) -0.0088(15) 0.0067(16) -0.0045(16)
C4 0.038(2) 0.047(2) 0.056(2) -0.0033(19) 0.0084(18) -0.0119(18)
C5 0.037(2) 0.059(2) 0.046(2) 0.0029(19) -0.0046(17) -0.0115(19)
C6 0.036(2) 0.047(2) 0.039(2) 0.0016(17) -0.0009(16) -0.0062(18)
C7 0.0328(18) 0.0340(19) 0.0346(19) -0.0058(15) 0.0052(15) -0.0038(15)
C8 0.0294(19) 0.0374(19) 0.0362(19) -0.0040(15) 0.0014(15) -0.0047(15)
C9 0.0288(18) 0.0332(18) 0.0386(19) -0.0028(15) 0.0072(15) 0.0002(15)
C10 0.0302(18) 0.0335(18) 0.0327(18) -0.0020(15) 0.0045(15) -0.0006(15)
C11 0.0300(18) 0.0319(18) 0.0352(19) -0.0008(14) 0.0050(15) -0.0010(15)
C12 0.0320(18) 0.0312(18) 0.0371(19) -0.0015(15) 0.0100(15) -0.0006(15)
C13 0.0278(19) 0.041(2) 0.0370(19) 0.0003(16) 0.0040(15) -0.0022(16)
C14 0.038(2) 0.041(2) 0.0379(19) 0.0057(16) 0.0036(16) -0.0024(17)
C15 0.0338(19) 0.0343(19) 0.0362(19) 0.0012(15) 0.0043(15) 0.0013(17)
C16 0.039(2) 0.045(2) 0.041(2) 0.0057(18) 0.0046(17) -0.001(2)

loop_
_atom_type_symbol
_atom_type_description
_atom_type_scat_dispersion_real
_atom_type_scat_dispersion_imag
_atom_type_scat_source
C C 0.0181 0.0091 'International Tables Vol C Tables 4.2.6.8 and 6.1.1.4'
H H 0.0000 0.0000 'International Tables Vol C Tables 4.2.6.8 and 6.1.1.4'
N N 0.0311 0.0180 'International Tables Vol C Tables 4.2.6.8 and 6.1.1.4'
O O 0.0492 0.0322 'International Tables Vol C Tables 4.2.6.8 and 6.1.1.4'

loop_
_exptl_crystal_face_index_h
_exptl_crystal_face_index_k
_exptl_crystal_face_index_l
_exptl_crystal_face_perp_dist
_exptl_oxdiff_crystal_face_indexfrac_h
_exptl_oxdiff_crystal_face_indexfrac_k
_exptl_oxdiff_crystal_face_indexfrac_l
_exptl_oxdiff_crystal_face_x
_exptl_oxdiff_crystal_face_y
_exptl_oxdiff_crystal_face_z
1 0 -1 0.0185 1.0017 0.0001 -1.0012 0.1116 0.0221 0.0115
-3 -1 -3 0.1055 -3.0083 -0.9998 -2.9958 0.0321 0.4454 0.3183
3 -1 1 0.1243 3.0038 -1.0020 1.0015 0.0056 0.2317 -0.3583
-3 1 -1 0.0779 -3.0038 1.0020 -1.0015 -0.0056 -0.2317 0.3583
3 1 3 0.0800 3.0083 0.9998 2.9958 -0.0321 -0.4454 -0.3183
1 0 1 0.0668 1.0010 0.0002 1.0008 -0.0277 -0.0474 -0.1376
-1 0 -1 0.0438 -1.0010 -0.0002 -1.0008 0.0277 0.0474 0.1376
-1 0 1 0.0185 -1.0017 -0.0001 1.0012 -0.1116 -0.0221 -0.0115

loop_
_geom_angle_atom_site_label_1
_geom_angle_atom_site_label_2
_geom_angle_atom_site_label_3
_geom_angle
H1A N1 H1B 122(4)
C1 N1 H1A 117(3)
C1 N1 H1B 115(2)
C7 N2 H2 115(2)
C9 N2 H2 115(2)
C9 N2 C7 129.8(3)
C10 N3 C9 112.3(3)
C12 N4 C9 117.7(3)
C10 N5 C14 125.7(3)
C13 N5 C10 105.2(3)
C13 N5 C14 129.0(3)
C13 N6 C11 102.9(3)
O C1 N1 121.4(3)
O C1 C2 121.2(3)
N1 C1 C2 117.3(3)
C1 C2 H2A 108.7
C1 C2 H2B 108.7
C1 C2 C3 114.0(3)
H2A C2 H2B 107.6
C3 C2 H2A 108.7
C3 C2 H2B 108.7
C4 C3 C2 120.4(3)
C4 C3 C8 119.1(3)
C8 C3 C2 120.5(3)
C3 C4 H4 120.1
C3 C4 C5 119.9(3)
C5 C4 H4 120.1
C4 C5 H5 119.8
C6 C5 C4 120.4(3)
C6 C5 H5 119.8
C5 C6 H6 119.7
C5 C6 C7 120.6(3)
C7 C6 H6 119.7
C6 C7 N2 116.3(3)
C8 C7 N2 125.2(3)
C8 C7 C6 118.5(3)
C3 C8 H8 119.2
C7 C8 C3 121.5(3)
C7 C8 H8 119.2
N3 C9 N2 118.6(3)
N3 C9 N4 126.8(3)
N4 C9 N2 114.5(3)
N3 C10 N5 126.5(3)
N3 C10 C11 127.1(3)
N5 C10 C11 106.4(3)
N6 C11 C12 134.0(3)
C10 C11 N6 110.3(3)
C10 C11 C12 115.7(3)
N4 C12 C11 120.3(3)
N4 C12 C15 119.8(3)
C11 C12 C15 119.8(3)
N5 C13 H13 122.4
N6 C13 N5 115.1(3)
N6 C13 H13 122.4
N5 C14 H14A 109.5
N5 C14 H14B 109.5
N5 C14 H14C 109.5
H14A C14 H14B 109.5
H14A C14 H14C 109.5
H14B C14 H14C 109.5
C16 C15 C12 171.8(3)
C15 C16 H16 176(3)

loop_
_geom_bond_atom_site_label_1
_geom_bond_atom_site_label_2
_geom_bond_distance
O C1 1.239(4)
N1 H1A 0.94(4)
N1 H1B 0.86(4)
N1 C1 1.333(4)
N2 H2 0.96(4)
N2 C7 1.410(4)
N2 C9 1.360(4)
N3 C9 1.356(4)
N3 C10 1.327(4)
N4 C9 1.360(4)
N4 C12 1.347(4)
N5 C10 1.368(4)
N5 C13 1.362(4)
N5 C14 1.462(4)
N6 C11 1.394(4)
N6 C13 1.313(4)
C1 C2 1.511(4)
C2 H2A 0.9900
C2 H2B 0.9900
C2 C3 1.520(5)
C3 C4 1.381(5)
C3 C8 1.389(5)
C4 H4 0.9500
C4 C5 1.389(5)
C5 H5 0.9500
C5 C6 1.370(5)
C6 H6 0.9500
C6 C7 1.394(4)
C7 C8 1.378(5)
C8 H8 0.9500
C10 C11 1.388(5)
C11 C12 1.397(4)
C12 C15 1.429(5)
C13 H13 0.9500
C14 H14A 0.9800
C14 H14B 0.9800
C14 H14C 0.9800
C15 C16 1.191(5)
C16 H16 0.93(4)

loop_
_geom_hbond_atom_site_label_D
_geom_hbond_atom_site_label_H
_geom_hbond_atom_site_label_A
_geom_hbond_distance_DH
_geom_hbond_distance_HA
_geom_hbond_distance_DA
_geom_hbond_angle_DHA
_geom_hbond_site_symmetry_A
N1 H1A N4 0.94(4) 2.40(5) 3.312(4) 165(4) 4_576
N1 H1B O 0.86(4) 2.12(4) 2.937(4) 159(4) 1_545
N2 H2 O 0.96(4) 1.98(4) 2.916(4) 166(3) 4_575
C8 H8 N3 0.95 2.22 2.845(4) 122.7 .

loop_
_geom_torsion_atom_site_label_1
_geom_torsion_atom_site_label_2
_geom_torsion_atom_site_label_3
_geom_torsion_atom_site_label_4
_geom_torsion
O C1 C2 C3 50.5(5)
N1 C1 C2 C3 -130.5(3)
N2 C7 C8 C3 176.0(3)
N3 C10 C11 N6 -178.0(3)
N3 C10 C11 C12 0.7(5)
N5 C10 C11 N6 0.1(4)
N5 C10 C11 C12 178.8(3)
N6 C11 C12 N4 177.5(3)
N6 C11 C12 C15 -2.2(6)
C1 C2 C3 C4 -149.5(3)
C1 C2 C3 C8 30.9(5)
C2 C3 C4 C5 -178.6(3)
C2 C3 C8 C7 -178.6(3)
C3 C4 C5 C6 -2.0(6)
C4 C3 C8 C7 1.8(5)
C4 C5 C6 C7 0.4(6)
C5 C6 C7 N2 -177.2(3)
C5 C6 C7 C8 2.3(5)
C6 C7 C8 C3 -3.4(5)
C7 N2 C9 N3 7.8(5)
C7 N2 C9 N4 -172.0(3)
C8 C3 C4 C5 0.9(5)
C9 N2 C7 C6 169.5(3)
C9 N2 C7 C8 -10.0(5)
C9 N3 C10 N5 -177.0(3)
C9 N3 C10 C11 0.7(5)
C9 N4 C12 C11 -0.3(5)
C9 N4 C12 C15 179.4(3)
C10 N3 C9 N2 178.1(3)
C10 N3 C9 N4 -2.2(5)
C10 N5 C13 N6 0.0(4)
C10 C11 C12 N4 -0.9(5)
C10 C11 C12 C15 179.4(3)
C11 N6 C13 N5 0.0(4)
C12 N4 C9 N2 -178.2(3)
C12 N4 C9 N3 2.0(5)
C13 N5 C10 N3 178.1(3)
C13 N5 C10 C11 0.0(3)
C13 N6 C11 C10 -0.1(4)
C13 N6 C11 C12 -178.5(4)
C14 N5 C10 N3 -3.9(5)
C14 N5 C10 C11 178.0(3)
C14 N5 C13 N6 -178.0(3)
